data_7105994
loop_
_publ_author_name
'Zibin Zhang'
'Yan Luo'
'Binyuan Xia'
'Chengyou Han'
'Yihua Yu'
'Xiaopeng Chen'
'Feihe Huang'

_publ_section_title
;
 Four Structural isomers of BMpillar[5]arene: Synthesis, Crystal
 Structures and Complexation with N-Octyltrimethyl Ammonium
 Hexafluorophosphate
;
_journal_name_full Chem.Commun.
_journal_page_first 2417
_journal_paper_doi 10.1039/c0cc03732j
_journal_volume 47
_journal_year 2011
_chemical_formula_moiety 'C60 H80 O10'
_chemical_formula_sum 'C60 H80 O10'
_chemical_formula_weight 961.24
_chemical_name_systematic
;
?
;
_space_group_IT_number 15
_symmetry_cell_setting monoclinic
_symmetry_space_group_name_Hall '-C 2yc'
_symmetry_space_group_name_H-M 'C 1 2/c 1'
_atom_sites_solution_hydrogens geom
_atom_sites_solution_primary direct
_atom_sites_solution_secondary difmap
_audit_creation_method SHELXL-97
_cell_angle_alpha 90.00
_cell_angle_beta 95.1314(16)
_cell_angle_gamma 90.00
_cell_formula_units_Z 4
_cell_length_a 17.9638(4)
_cell_length_b 17.0421(3)
_cell_length_c 18.6889(3)
_cell_measurement_reflns_used 16549
_cell_measurement_temperature 293(2)
_cell_measurement_theta_max 67.00
_cell_measurement_theta_min 3.58
_cell_volume 5698.51(19)
_computing_cell_refinement 'CrysAlis PRO (Oxford Diffraction, 2009)'
_computing_data_collection 'CrysAlis PRO'
_computing_data_reduction 'CrysAlis PRO'
_computing_molecular_graphics 'OLEX2 (Dolomanov et al., 2009)'
_computing_publication_material OLEX2
_computing_structure_refinement 'SHELXL-97 (Sheldrick, 1997)'
_computing_structure_solution 'SHELXS-97 (Sheldrick, 1990)'
_diffrn_ambient_temperature 293(2)
_diffrn_detector_area_resol_mean 10.3592
_diffrn_measured_fraction_theta_full 0.967
_diffrn_measured_fraction_theta_max 0.967
_diffrn_measurement_device_type 'Xcalibur, Atlas, Gemini ultra'
_diffrn_measurement_method '\w scans'
_diffrn_radiation_monochromator graphite
_diffrn_radiation_source 'fine-focus sealed tube'
_diffrn_radiation_type CuK\a
_diffrn_radiation_wavelength 1.54184
_diffrn_reflns_av_R_equivalents 0.0254
_diffrn_reflns_av_sigmaI/netI 0.0202
_diffrn_reflns_limit_h_max 19
_diffrn_reflns_limit_h_min -21
_diffrn_reflns_limit_k_max 20
_diffrn_reflns_limit_k_min -20
_diffrn_reflns_limit_l_max 21
_diffrn_reflns_limit_l_min -22
_diffrn_reflns_number 16549
_diffrn_reflns_theta_full 67.00
_diffrn_reflns_theta_max 67.00
_diffrn_reflns_theta_min 3.58
_exptl_absorpt_coefficient_mu 0.596
_exptl_absorpt_correction_T_max 0.898
_exptl_absorpt_correction_T_min 0.767
_exptl_absorpt_correction_type multi-scan
_exptl_absorpt_process_details
;
CrysAlisPro, Oxford Diffraction Ltd.,
Version 1.171.33.53 (release 17-11-2009 CrysAlis171 .NET)
(compiled Nov 17 2009,16:58:22)
Empirical absorption correction using spherical harmonics,
implemented in SCALE3 ABSPACK scaling algorithm.
;
_exptl_crystal_colour colorless
_exptl_crystal_density_diffrn 1.120
_exptl_crystal_density_method 'not measured'
_exptl_crystal_description block
_exptl_crystal_F_000 2080
_exptl_crystal_size_max 0.48
_exptl_crystal_size_mid 0.37
_exptl_crystal_size_min 0.18
_refine_diff_density_max 1.522
_refine_diff_density_min -0.612
_refine_diff_density_rms 0.114
_refine_ls_extinction_coef 0.00073(12)
_refine_ls_extinction_expression Fc^*^=kFc[1+0.001xFc^2^\l^3^/sin(2\q)]^-1/4^
_refine_ls_extinction_method SHELXL
_refine_ls_goodness_of_fit_ref 1.074
_refine_ls_hydrogen_treatment constr
_refine_ls_matrix_type full
_refine_ls_number_parameters 331
_refine_ls_number_reflns 4912
_refine_ls_number_restraints 4
_refine_ls_restrained_S_all 1.077
_refine_ls_R_factor_all 0.1553
_refine_ls_R_factor_gt 0.1460
_refine_ls_shift/su_max 0.000
_refine_ls_shift/su_mean 0.000
_refine_ls_structure_factor_coef Fsqd
_refine_ls_weighting_details 'calc w=1/[\s^2^(Fo^2^)+(0.1120P)^2^+94.1242P] where P=(Fo^2^+2Fc^2^)/3'
_refine_ls_weighting_scheme calc
_refine_ls_wR_factor_gt 0.3743
_refine_ls_wR_factor_ref 0.3790
_reflns_number_gt 4236
_reflns_number_total 4912
_reflns_threshold_expression >2sigma(I)
_cod_data_source_file C0CC03732J.TXT
_cod_data_source_block 2
_cod_original_cell_volume 5698.50(19)
_cod_original_sg_symbol_H-M C2/c
_cod_database_code 7105994

loop_
_symmetry_equiv_pos_as_xyz
'x, y, z'
'-x, y, -z+1/2'
'x+1/2, y+1/2, z'
'-x+1/2, y+1/2, -z+1/2'
'-x, -y, -z'
'x, -y, z-1/2'
'-x+1/2, -y+1/2, -z'
'x+1/2, -y+1/2, z-1/2'

loop_
_atom_site_label
_atom_site_type_symbol
_atom_site_fract_x
_atom_site_fract_y
_atom_site_fract_z
_atom_site_U_iso_or_equiv
_atom_site_adp_type
_atom_site_occupancy
_atom_site_symmetry_multiplicity
_atom_site_calc_flag
_atom_site_refinement_flags
_atom_site_disorder_assembly
_atom_site_disorder_group
O1 O -0.0471(3) 0.5061(4) 0.3869(3) 0.0582(15) Uani 1 1 d . . .
O2 O 0.2278(2) 0.1352(3) 0.3177(2) 0.0418(11) Uani 1 1 d . . .
O3 O 0.0695(3) 0.2623(3) 0.5144(2) 0.0488(13) Uani 1 1 d . . .
O4 O -0.0457(2) 0.0183(3) 0.3853(2) 0.0399(11) Uani 1 1 d . . .
O5 O 0.2209(3) 0.4246(3) 0.3165(2) 0.0439(12) Uani 1 1 d . A .
C1 C -0.1102(7) 0.2029(8) 0.6604(8) 0.118(5) Uani 1 1 d . . .
H1A H -0.0986 0.1496 0.6492 0.176 Uiso 1 1 calc R . .
H1B H -0.1628 0.2117 0.6501 0.176 Uiso 1 1 calc R . .
H1C H -0.0963 0.2126 0.7104 0.176 Uiso 1 1 calc R . .
C2 C 0.0723(9) 0.2940(9) 0.5840(6) 0.066(3) Uani 0.60 1 d PD A 1
H2A H 0.0567 0.3485 0.5815 0.079 Uiso 0.60 1 calc PR A 1
H2B H 0.1232 0.2921 0.6062 0.079 Uiso 0.60 1 calc PR A 1
C3 C 0.0207(8) 0.2472(10) 0.6299(7) 0.065(3) Uani 0.60 1 d PD A 1
H3B H 0.0346 0.2604 0.6798 0.079 Uiso 0.60 1 calc PR A 1
H3A H 0.0320 0.1920 0.6242 0.079 Uiso 0.60 1 calc PR A 1
C4 C -0.0679(7) 0.2572(9) 0.6160(8) 0.110(4) Uiso 1 1 d D . .
H4BC H -0.1016 0.2773 0.5769 0.132 Uiso 0.40 1 calc PR A 2
H4BD H -0.0502 0.3014 0.6455 0.132 Uiso 0.40 1 calc PR A 2
H4AB H -0.0811 0.3109 0.6266 0.132 Uiso 0.60 1 calc PR A 1
H4AA H -0.0828 0.2476 0.5656 0.132 Uiso 0.60 1 calc PR A 1
C5 C -0.2268(6) 0.1359(7) 0.4848(6) 0.092(4) Uani 1 1 d . . .
H5A H -0.2438 0.1430 0.4350 0.138 Uiso 1 1 calc R . .
H5B H -0.1847 0.1695 0.4971 0.138 Uiso 1 1 calc R . .
H5C H -0.2664 0.1490 0.5140 0.138 Uiso 1 1 calc R . .
C7 C -0.1518(8) 0.4203(8) 0.3665(8) 0.049(3) Uani 0.50 1 d PD B 1
H7A H -0.1473 0.4239 0.3152 0.059 Uiso 0.50 1 calc PR B 1
H7B H -0.2041 0.4130 0.3741 0.059 Uiso 0.50 1 calc PR B 1
C11 C -0.1255(9) 0.4827(9) 0.3991(9) 0.040(2) Uiso 0.50 1 d P B 1
H11B H -0.1279 0.4751 0.4503 0.049 Uiso 0.50 1 calc PR B 1
H11A H -0.1583 0.5262 0.3847 0.049 Uiso 0.50 1 calc PR B 1
C9 C -0.2039(4) 0.0509(5) 0.4979(5) 0.061(2) Uani 1 1 d . . .
H9B H -0.1742 0.0469 0.5436 0.073 Uiso 1 1 calc R . .
H9A H -0.2484 0.0191 0.5005 0.073 Uiso 1 1 calc R . .
C10 C 0.2771(5) 0.3853(5) 0.2820(5) 0.064(2) Uani 1 1 d . . .
H10B H 0.2968 0.4199 0.2479 0.096 Uiso 1 1 calc R . .
H10A H 0.2561 0.3398 0.2577 0.096 Uiso 1 1 calc R . .
H10C H 0.3165 0.3696 0.3172 0.096 Uiso 1 1 calc R . .
C12 C 0.1071(4) 0.5064(4) 0.3782(4) 0.0413(16) Uani 1 1 d . A .
H12A H 0.1514 0.5358 0.3686 0.050 Uiso 1 1 calc R . .
H12B H 0.0856 0.5310 0.4184 0.050 Uiso 1 1 calc R . .
C13 C 0.2464(4) 0.1280(5) 0.2457(4) 0.0507(18) Uani 1 1 d . . .
H13A H 0.2072 0.1504 0.2138 0.076 Uiso 1 1 calc R . .
H13B H 0.2521 0.0736 0.2343 0.076 Uiso 1 1 calc R . .
H13C H 0.2923 0.1552 0.2404 0.076 Uiso 1 1 calc R . .
C14 C -0.1596(4) 0.0192(4) 0.4396(4) 0.0425(16) Uani 1 1 d . . .
H14A H -0.1861 0.0305 0.3932 0.051 Uiso 1 1 calc R . .
H14B H -0.1556 -0.0373 0.4444 0.051 Uiso 1 1 calc R . .
C15 C 0.1806(4) 0.1792(4) 0.4500(3) 0.0365(14) Uani 1 1 d . A .
H15A H 0.2335 0.1695 0.4472 0.044 Uiso 1 1 calc R . .
H15B H 0.1690 0.1674 0.4986 0.044 Uiso 1 1 calc R . .
C16 C 0.0759(4) 0.5102(4) 0.2440(4) 0.0441(17) Uani 1 1 d . . .
H16 H 0.1270 0.5118 0.2393 0.053 Uiso 1 1 calc R . .
C17 C -0.0813(4) 0.0543(4) 0.4422(4) 0.0394(15) Uani 1 1 d . . .
H17A H -0.0840 0.1107 0.4354 0.047 Uiso 1 1 calc R . .
H17B H -0.0538 0.0435 0.4881 0.047 Uiso 1 1 calc R . .
C18 C 0.2018(3) 0.3058(4) 0.3842(3) 0.0363(14) Uani 1 1 d . A .
H18 H 0.2400 0.2807 0.3625 0.044 Uiso 1 1 calc R . .
C19 C -0.0254(4) 0.5088(4) 0.3179(3) 0.0394(15) Uani 1 1 d . . .
C20 C 0.0506(4) 0.5092(4) 0.3121(4) 0.0387(15) Uani 1 1 d . . .
C21 C 0.0916(4) 0.3822(4) 0.4488(3) 0.0387(15) Uani 1 1 d . . .
H21 H 0.0547 0.4082 0.4715 0.046 Uiso 1 1 calc R A .
C22 C 0.0000 -0.0217(5) 0.2500 0.0321(18) Uani 1 2 d S . .
H22A H 0.0326 -0.0551 0.2247 0.039 Uiso 0.50 1 calc PR . .
H22B H -0.0326 -0.0551 0.2753 0.039 Uiso 0.50 1 calc PR . .
C23 C 0.0655(3) 0.0966(4) 0.4161(3) 0.0332(14) Uani 1 1 d . . .
H23 H 0.0480 0.1104 0.4598 0.040 Uiso 1 1 calc R . .
C24 C 0.1844(4) 0.3831(4) 0.3657(3) 0.0359(14) Uani 1 1 d . . .
C25 C 0.1074(4) 0.3039(4) 0.4667(3) 0.0411(16) Uani 1 1 d . A .
C26 C 0.1591(3) 0.1050(4) 0.3328(3) 0.0367(14) Uani 1 1 d . . .
C27 C 0.0464(3) 0.0280(3) 0.3033(3) 0.0301(13) Uani 1 1 d . . .
C28 C 0.1358(3) 0.1258(3) 0.3980(3) 0.0311(13) Uani 1 1 d . . .
C29 C 0.0234(3) 0.0487(4) 0.3697(3) 0.0343(14) Uani 1 1 d . . .
C30 C 0.1158(3) 0.0568(3) 0.2857(3) 0.0320(13) Uani 1 1 d . . .
H30 H 0.1330 0.0434 0.2418 0.038 Uiso 1 1 calc R . .
C31 C 0.1639(3) 0.2651(4) 0.4340(3) 0.0335(14) Uani 1 1 d . . .
C32 C 0.1292(3) 0.4225(4) 0.3981(3) 0.0360(14) Uani 1 1 d . A .
C6 C -0.1060(9) 0.3546(9) 0.3984(10) 0.065(5) Uani 0.50 1 d PD B 1
H6A H -0.0568 0.3767 0.4107 0.078 Uiso 0.50 1 calc PR B 1
H6B H -0.1262 0.3434 0.4438 0.078 Uiso 0.50 1 calc PR B 1
C8 C -0.0933(6) 0.2824(6) 0.3690(6) 0.027(2) Uiso 0.50 1 d PD B 1
H8A H -0.0513 0.2858 0.3407 0.040 Uiso 0.50 1 calc PR B 1
H8B H -0.1367 0.2664 0.3389 0.040 Uiso 0.50 1 calc PR B 1
H8C H -0.0829 0.2447 0.4067 0.040 Uiso 0.50 1 calc PR B 1
C2A C 0.0149(14) 0.2940(14) 0.5495(10) 0.066(3) Uani 0.40 1 d P A 2
H2AA H -0.0225 0.3171 0.5152 0.079 Uiso 0.40 1 calc PR A 2
H2AB H 0.0355 0.3354 0.5810 0.079 Uiso 0.40 1 calc PR A 2
C3A C -0.0223(15) 0.2311(14) 0.5946(11) 0.065(3) Uani 0.40 1 d P A 2
H3AA H -0.0387 0.1869 0.5645 0.079 Uiso 0.40 1 calc PR A 2
H3AB H 0.0132 0.2122 0.6330 0.079 Uiso 0.40 1 calc PR A 2
C51 C -0.1254(9) 0.5073(9) 0.3912(9) 0.040(2) Uiso 0.50 1 d P B 2
H51B H -0.1468 0.5509 0.3641 0.061 Uiso 0.50 1 calc PR B 2
H51C H -0.1357 0.5124 0.4405 0.061 Uiso 0.50 1 calc PR B 2
H51A H -0.1468 0.4593 0.3719 0.061 Uiso 0.50 1 calc PR B 2

loop_
_atom_site_aniso_label
_atom_site_aniso_U_11
_atom_site_aniso_U_22
_atom_site_aniso_U_33
_atom_site_aniso_U_23
_atom_site_aniso_U_13
_atom_site_aniso_U_12
O1 0.043(3) 0.086(4) 0.046(3) -0.026(3) 0.003(2) 0.005(3)
O2 0.033(2) 0.049(3) 0.044(3) -0.006(2) 0.0080(19) -0.008(2)
O3 0.059(3) 0.051(3) 0.038(3) 0.003(2) 0.015(2) -0.008(2)
O4 0.041(3) 0.044(3) 0.036(2) -0.0046(19) 0.0074(19) -0.010(2)
O5 0.043(3) 0.042(3) 0.047(3) 0.007(2) 0.008(2) -0.005(2)
C1 0.080(8) 0.119(11) 0.154(13) 0.033(9) 0.015(8) -0.010(7)
C2 0.086(9) 0.078(8) 0.033(6) 0.002(5) 0.007(5) -0.018(7)
C3 0.085(10) 0.077(8) 0.037(7) 0.014(6) 0.021(6) -0.013(7)
C5 0.070(7) 0.106(9) 0.100(8) -0.029(7) 0.007(6) 0.032(6)
C7 0.046(8) 0.059(9) 0.041(7) 0.002(7) 0.001(6) -0.010(7)
C9 0.043(4) 0.075(6) 0.066(5) -0.012(4) 0.015(4) -0.002(4)
C10 0.058(5) 0.054(5) 0.084(6) 0.018(4) 0.028(4) 0.000(4)
C12 0.038(4) 0.040(4) 0.045(4) 0.002(3) -0.003(3) 0.001(3)
C13 0.043(4) 0.052(4) 0.060(4) -0.001(3) 0.016(3) -0.007(3)
C14 0.038(4) 0.044(4) 0.045(4) 0.006(3) 0.003(3) -0.005(3)
C15 0.034(3) 0.041(4) 0.034(3) 0.004(3) -0.002(3) -0.008(3)
C16 0.040(4) 0.045(4) 0.047(4) 0.016(3) 0.000(3) -0.008(3)
C17 0.038(4) 0.037(3) 0.043(4) 0.003(3) 0.004(3) -0.003(3)
C18 0.032(3) 0.036(3) 0.039(3) -0.006(3) -0.003(3) -0.004(3)
C19 0.042(4) 0.038(4) 0.037(3) -0.014(3) 0.002(3) 0.007(3)
C20 0.039(4) 0.030(3) 0.046(4) 0.003(3) -0.001(3) -0.002(3)
C21 0.042(4) 0.036(3) 0.038(3) -0.004(3) 0.000(3) 0.000(3)
C22 0.034(5) 0.028(4) 0.034(4) 0.000 0.006(4) 0.000
C23 0.037(3) 0.035(3) 0.027(3) 0.000(2) -0.001(2) -0.004(3)
C24 0.041(4) 0.036(3) 0.029(3) 0.002(2) -0.006(3) -0.010(3)
C25 0.046(4) 0.038(4) 0.037(3) 0.002(3) -0.008(3) -0.010(3)
C26 0.033(3) 0.035(3) 0.042(3) 0.006(3) -0.002(3) 0.004(3)
C27 0.030(3) 0.026(3) 0.034(3) 0.005(2) 0.000(2) 0.001(2)
C28 0.031(3) 0.030(3) 0.031(3) 0.003(2) -0.001(2) 0.003(2)
C29 0.030(3) 0.032(3) 0.041(3) 0.003(3) 0.001(3) -0.003(2)
C30 0.032(3) 0.032(3) 0.032(3) 0.000(2) 0.004(2) 0.003(2)
C31 0.034(3) 0.036(3) 0.030(3) -0.002(2) -0.004(2) -0.005(3)
C32 0.036(3) 0.032(3) 0.039(3) -0.002(3) -0.007(3) -0.004(3)
C6 0.052(9) 0.063(11) 0.079(12) 0.013(9) 0.002(8) -0.017(8)
C2A 0.086(9) 0.078(8) 0.033(6) 0.002(5) 0.007(5) -0.018(7)
C3A 0.085(10) 0.077(8) 0.037(7) 0.014(6) 0.021(6) -0.013(7)

loop_
_atom_type_symbol
_atom_type_description
_atom_type_scat_dispersion_real
_atom_type_scat_dispersion_imag
_atom_type_scat_source
C C 0.0181 0.0091 'International Tables Vol C Tables 4.2.6.8 and 6.1.1.4'
H H 0.0000 0.0000 'International Tables Vol C Tables 4.2.6.8 and 6.1.1.4'
O O 0.0492 0.0322 'International Tables Vol C Tables 4.2.6.8 and 6.1.1.4'

loop_
_geom_angle_atom_site_label_1
_geom_angle_atom_site_label_2
_geom_angle_atom_site_label_3
_geom_angle
_geom_angle_site_symmetry_1
_geom_angle_site_symmetry_3
_geom_angle_publ_flag
C19 O1 C51 114.7(8) . . ?
C19 O1 C11 119.8(8) . . ?
C51 O1 C11 17.2(9) . . ?
C26 O2 C13 116.6(5) . . ?
C2A O3 C25 122.6(11) . . ?
C2A O3 C2 50.2(11) . . ?
C25 O3 C2 115.2(7) . . ?
C29 O4 C17 117.4(5) . . ?
C24 O5 C10 117.8(5) . . ?
C4 C1 H1A 109.5 . . ?
C4 C1 H1B 109.5 . . ?
H1A C1 H1B 109.5 . . ?
C4 C1 H1C 109.5 . . ?
H1A C1 H1C 109.5 . . ?
H1B C1 H1C 109.5 . . ?
O3 C2 C3 110.1(11) . . ?
O3 C2 H2A 109.6 . . ?
C3 C2 H2A 109.6 . . ?
O3 C2 H2B 109.6 . . ?
C3 C2 H2B 109.6 . . ?
H2A C2 H2B 108.2 . . ?
C2 C3 C4 119.6(12) . . ?
C2 C3 H3B 107.4 . . ?
C4 C3 H3B 107.4 . . ?
C2 C3 H3A 107.4 . . ?
C4 C3 H3A 107.4 . . ?
H3B C3 H3A 106.9 . . ?
C3A C4 C1 113.9(18) . . ?
C3A C4 C3 38.0(15) . . ?
C1 C4 C3 113.1(11) . . ?
C3A C4 H4BC 108.8 . . ?
C1 C4 H4BC 108.8 . . ?
C3 C4 H4BC 135.0 . . ?
C3A C4 H4BD 108.8 . . ?
C1 C4 H4BD 108.8 . . ?
C3 C4 H4BD 73.8 . . ?
H4BC C4 H4BD 107.7 . . ?
C3A C4 H4AB 134.0 . . ?
C1 C4 H4AB 109.0 . . ?
C3 C4 H4AB 109.0 . . ?
H4BC C4 H4AB 70.8 . . ?
H4BD C4 H4AB 39.1 . . ?
C3A C4 H4AA 73.4 . . ?
C1 C4 H4AA 109.0 . . ?
C3 C4 H4AA 109.0 . . ?
H4BC C4 H4AA 39.4 . . ?
H4BD C4 H4AA 136.9 . . ?
H4AB C4 H4AA 107.8 . . ?
C9 C5 H5A 109.5 . . ?
C9 C5 H5B 109.5 . . ?
H5A C5 H5B 109.5 . . ?
C9 C5 H5C 109.5 . . ?
H5A C5 H5C 109.5 . . ?
H5B C5 H5C 109.5 . . ?
C11 C7 C6 105.3(13) . . ?
C11 C7 H7A 110.7 . . ?
C6 C7 H7A 110.7 . . ?
C11 C7 H7B 110.7 . . ?
C6 C7 H7B 110.7 . . ?
H7A C7 H7B 108.8 . . ?
C7 C11 O1 117.1(14) . . ?
C7 C11 H11B 108.0 . . ?
O1 C11 H11B 108.0 . . ?
C7 C11 H11A 108.0 . . ?
O1 C11 H11A 108.0 . . ?
H11B C11 H11A 107.3 . . ?
C14 C9 C5 112.2(8) . . ?
C14 C9 H9B 109.2 . . ?
C5 C9 H9B 109.2 . . ?
C14 C9 H9A 109.2 . . ?
C5 C9 H9A 109.2 . . ?
H9B C9 H9A 107.9 . . ?
O5 C10 H10B 109.5 . . ?
O5 C10 H10A 109.5 . . ?
H10B C10 H10A 109.5 . . ?
O5 C10 H10C 109.5 . . ?
H10B C10 H10C 109.5 . . ?
H10A C10 H10C 109.5 . . ?
C32 C12 C20 111.5(5) . . ?
C32 C12 H12A 109.3 . . ?
C20 C12 H12A 109.3 . . ?
C32 C12 H12B 109.3 . . ?
C20 C12 H12B 109.3 . . ?
H12A C12 H12B 108.0 . . ?
O2 C13 H13A 109.5 . . ?
O2 C13 H13B 109.5 . . ?
H13A C13 H13B 109.5 . . ?
O2 C13 H13C 109.5 . . ?
H13A C13 H13C 109.5 . . ?
H13B C13 H13C 109.5 . . ?
C9 C14 C17 112.5(6) . . ?
C9 C14 H14A 109.1 . . ?
C17 C14 H14A 109.1 . . ?
C9 C14 H14B 109.1 . . ?
C17 C14 H14B 109.1 . . ?
H14A C14 H14B 107.8 . . ?
C28 C15 C31 111.7(5) . . ?
C28 C15 H15A 109.3 . . ?
C31 C15 H15A 109.3 . . ?
C28 C15 H15B 109.3 . . ?
C31 C15 H15B 109.3 . . ?
H15A C15 H15B 107.9 . . ?
C20 C16 C19 121.0(6) . 2 ?
C20 C16 H16 119.5 . . ?
C19 C16 H16 119.5 2 . ?
O4 C17 C14 106.3(5) . . ?
O4 C17 H17A 110.5 . . ?
C14 C17 H17A 110.5 . . ?
O4 C17 H17B 110.5 . . ?
C14 C17 H17B 110.5 . . ?
H17A C17 H17B 108.7 . . ?
C31 C18 C24 121.8(6) . . ?
C31 C18 H18 119.1 . . ?
C24 C18 H18 119.1 . . ?
C20 C19 O1 116.0(6) . . ?
C20 C19 C16 120.3(6) . 2 ?
O1 C19 C16 123.7(6) . 2 ?
C19 C20 C16 118.7(6) . . ?
C19 C20 C12 121.7(6) . . ?
C16 C20 C12 119.6(6) . . ?
C32 C21 C25 122.2(6) . . ?
C32 C21 H21 118.9 . . ?
C25 C21 H21 118.9 . . ?
C27 C22 C27 111.4(7) 2 . ?
C27 C22 H22A 109.4 2 . ?
C27 C22 H22A 109.4 . . ?
C27 C22 H22B 109.4 2 . ?
C27 C22 H22B 109.4 . . ?
H22A C22 H22B 108.0 . . ?
C29 C23 C28 120.6(6) . . ?
C29 C23 H23 119.7 . . ?
C28 C23 H23 119.7 . . ?
O5 C24 C32 116.7(6) . . ?
O5 C24 C18 122.9(6) . . ?
C32 C24 C18 120.4(6) . . ?
O3 C25 C31 117.6(6) . . ?
O3 C25 C21 123.3(7) . . ?
C31 C25 C21 119.1(6) . . ?
C28 C26 O2 115.6(5) . . ?
C28 C26 C30 121.2(6) . . ?
O2 C26 C30 123.2(6) . . ?
C29 C27 C30 117.5(5) . . ?
C29 C27 C22 123.0(5) . . ?
C30 C27 C22 119.4(5) . . ?
C26 C28 C23 117.9(5) . . ?
C26 C28 C15 122.8(6) . . ?
C23 C28 C15 119.4(5) . . ?
C23 C29 C27 121.7(6) . . ?
C23 C29 O4 122.6(6) . . ?
C27 C29 O4 115.6(5) . . ?
C26 C30 C27 121.0(6) . . ?
C26 C30 H30 119.5 . . ?
C27 C30 H30 119.5 . . ?
C18 C31 C25 118.5(6) . . ?
C18 C31 C15 120.9(6) . . ?
C25 C31 C15 120.5(6) . . ?
C24 C32 C21 118.0(6) . . ?
C24 C32 C12 122.1(6) . . ?
C21 C32 C12 119.9(6) . . ?
C8 C6 C7 128.3(15) . . ?
C8 C6 H6A 105.2 . . ?
C7 C6 H6A 105.2 . . ?
C8 C6 H6B 105.2 . . ?
C7 C6 H6B 105.2 . . ?
H6A C6 H6B 105.9 . . ?
O3 C2A C3A 110.9(19) . . ?
O3 C2A H2AA 109.5 . . ?
C3A C2A H2AA 109.5 . . ?
O3 C2A H2AB 109.5 . . ?
C3A C2A H2AB 109.5 . . ?
H2AA C2A H2AB 108.0 . . ?
C4 C3A C2A 108(2) . . ?
C4 C3A H3AA 110.2 . . ?
C2A C3A H3AA 110.2 . . ?
C4 C3A H3AB 110.2 . . ?
C2A C3A H3AB 110.2 . . ?
H3AA C3A H3AB 108.5 . . ?
O1 C51 H51B 109.5 . . ?
O1 C51 H51C 109.5 . . ?
H51B C51 H51C 109.5 . . ?
O1 C51 H51A 109.5 . . ?
H51B C51 H51A 109.5 . . ?
H51C C51 H51A 109.5 . . ?

loop_
_geom_bond_atom_site_label_1
_geom_bond_atom_site_label_2
_geom_bond_distance
_geom_bond_site_symmetry_2
_geom_bond_publ_flag
O1 C19 1.381(8) . ?
O1 C51 1.416(17) . ?
O1 C11 1.500(17) . ?
O2 C26 1.390(8) . ?
O2 C13 1.421(9) . ?
O3 C2A 1.34(2) . ?
O3 C25 1.366(8) . ?
O3 C2 1.406(14) . ?
O4 C29 1.399(7) . ?
O4 C17 1.428(8) . ?
O5 C24 1.372(8) . ?
O5 C10 1.413(9) . ?
C1 C4 1.494(17) . ?
C1 H1A 0.9600 . ?
C1 H1B 0.9600 . ?
C1 H1C 0.9600 . ?
C2 C3 1.540(14) . ?
C2 H2A 0.9700 . ?
C2 H2B 0.9700 . ?
C3 C4 1.598(15) . ?
C3 H3B 0.9700 . ?
C3 H3A 0.9700 . ?
C4 C3A 1.04(3) . ?
C4 H4BC 0.9700 . ?
C4 H4BD 0.9700 . ?
C4 H4AB 0.9700 . ?
C4 H4AA 0.9700 . ?
C5 C9 1.520(14) . ?
C5 H5A 0.9600 . ?
C5 H5B 0.9600 . ?
C5 H5C 0.9600 . ?
C7 C11 1.29(2) . ?
C7 C6 1.484(15) . ?
C7 H7A 0.9700 . ?
C7 H7B 0.9700 . ?
C11 H11B 0.9700 . ?
C11 H11A 0.9700 . ?
C9 C14 1.505(10) . ?
C9 H9B 0.9700 . ?
C9 H9A 0.9700 . ?
C10 H10B 0.9600 . ?
C10 H10A 0.9600 . ?
C10 H10C 0.9600 . ?
C12 C32 1.520(9) . ?
C12 C20 1.528(9) . ?
C12 H12A 0.9700 . ?
C12 H12B 0.9700 . ?
C13 H13A 0.9600 . ?
C13 H13B 0.9600 . ?
C13 H13C 0.9600 . ?
C14 C17 1.525(9) . ?
C14 H14A 0.9700 . ?
C14 H14B 0.9700 . ?
C15 C28 1.510(8) . ?
C15 C31 1.518(9) . ?
C15 H15A 0.9700 . ?
C15 H15B 0.9700 . ?
C16 C20 1.389(10) . ?
C16 C19 1.405(9) 2 ?
C16 H16 0.9300 . ?
C17 H17A 0.9700 . ?
C17 H17B 0.9700 . ?
C18 C31 1.388(9) . ?
C18 C24 1.391(9) . ?
C18 H18 0.9300 . ?
C19 C20 1.380(9) . ?
C19 C16 1.405(9) 2 ?
C21 C32 1.393(9) . ?
C21 C25 1.398(9) . ?
C21 H21 0.9300 . ?
C22 C27 1.502(7) 2 ?
C22 C27 1.502(7) . ?
C22 H22A 0.9700 . ?
C22 H22B 0.9700 . ?
C23 C29 1.369(8) . ?
C23 C28 1.426(9) . ?
C23 H23 0.9300 . ?
C24 C32 1.382(9) . ?
C25 C31 1.398(10) . ?
C26 C28 1.371(9) . ?
C26 C30 1.390(9) . ?
C27 C29 1.388(9) . ?
C27 C30 1.407(8) . ?
C30 H30 0.9300 . ?
C6 C8 1.375(18) . ?
C6 H6A 0.9700 . ?
C6 H6B 0.9700 . ?
C8 H8A 0.9600 . ?
C8 H8B 0.9600 . ?
C8 H8C 0.9600 . ?
C2A C3A 1.55(3) . ?
C2A H2AA 0.9700 . ?
C2A H2AB 0.9700 . ?
C3A H3AA 0.9700 . ?
C3A H3AB 0.9700 . ?
C51 H51B 0.9600 . ?
C51 H51C 0.9600 . ?
C51 H51A 0.9600 . ?
